data_9000532
loop_
_publ_author_name
'Moore, P. B.'
'Araki, T.'

_publ_section_title
;Braunite: its structure and relationship to bixbyite, and some insights on
 the genealogy of fluorite derivative structures
;
_journal_name_full 'American Mineralogist'
_journal_page_first 1226
_journal_page_last 1240
_journal_volume 61
_journal_year 1976
_chemical_formula_sum 'Mn7 O12 Si'
_chemical_name_mineral Braunite
_space_group_IT_number 142
_symmetry_space_group_name_Hall '-I 4bd 2c'
_symmetry_space_group_name_H-M 'I 41/a c d :2'
_cell_angle_alpha 90
_cell_angle_beta 90
_cell_angle_gamma 90
_cell_length_a 9.408
_cell_length_b 9.408
_cell_length_c 18.668
_cell_formula_units_Z 8
_cell_volume 1652.313
_database_code_amcsd 0000543
_exptl_crystal_density_diffrn 4.861
_cod_original_sg_symbol_H-M 'I 41/a c d'
_cod_original_formula_sum 'Mn7 Si O12'
_cod_database_code 9000532

loop_
_space_group_symop_operation_xyz
x,y,z
1/2+x,1/2+y,1/2+z
1/4-y,3/4-x,3/4+z
3/4-y,1/4-x,1/4+z
1/4+y,3/4+x,3/4-z
3/4+y,1/4+x,1/4-z
1/4+y,3/4-x,1/4-z
3/4+y,1/4-x,3/4-z
1/4-y,3/4+x,1/4+z
3/4-y,1/4+x,3/4+z
1/2+x,-y,z
+x,1/2-y,1/2+z
1/2-x,y,-z
-x,1/2+y,1/2-z
1/2+x,y,1/2-z
+x,1/2+y,-z
1/2-x,-y,1/2+z
-x,1/2-y,+z
1/4+y,1/4+x,1/4+z
3/4+y,3/4+x,3/4+z
1/4-y,1/4-x,1/4-z
3/4-y,3/4-x,3/4-z
1/4-y,1/4+x,3/4-z
3/4-y,3/4+x,1/4-z
1/4+y,1/4-x,3/4+z
3/4+y,3/4-x,1/4+z
-x,y,1/2+z
1/2-x,1/2+y,+z
x,-y,1/2-z
1/2+x,1/2-y,-z
-x,-y,-z
1/2-x,1/2-y,1/2-z

loop_
_atom_site_aniso_label
_atom_site_aniso_U_11
_atom_site_aniso_U_22
_atom_site_aniso_U_33
_atom_site_aniso_U_12
_atom_site_aniso_U_13
_atom_site_aniso_U_23
Mn1 0.01569 0.01569 0.00706 -0.01076 0.00000 0.00000
Mn2 0.00668 0.00789 0.00671 -0.00148 -0.00125 0.00027
Mn3 0.00762 0.00614 0.00724 0.00000 0.00107 0.00000
Mn4 0.00695 0.00695 0.00671 -0.00076 -0.00018 0.00018
Si 0.00583 0.00583 0.00847 0.00000 0.00000 0.00000
O1 0.01067 0.00843 0.00971 0.00076 -0.00044 -0.00018
O2 0.00695 0.00655 0.01024 -0.00103 -0.00712 0.00276
O3 0.01013 0.00695 0.01183 0.00031 -0.00205 0.00053

loop_
_atom_site_label
_atom_site_fract_x
_atom_site_fract_y
_atom_site_fract_z
Mn1 0.00000 0.25000 0.12500
Mn2 0.00000 0.00000 0.00000
Mn3 0.25000 0.21570 0.00000
Mn4 0.23180 0.48180 0.12500
Si 0.00000 0.25000 0.37500
O1 0.14870 0.85370 0.94530
O2 0.14570 0.07340 0.05690
O3 0.07870 0.13470 0.92500

loop_
_cod_related_entry_id
_cod_related_entry_database
_cod_related_entry_code
1 AMCSD 0000543
